data_7002053
loop_
_publ_author_name
'Zhang, Xiaoming'
'Xia, Qinqin'
'Chen, Wanzhi'

_publ_section_title
;
 Synthesis of tetra- and pentacoordinate palladium complexes of
 functionalized N-heterocyclic carbenes and a comparative study of
 their catalytic activities
;
_journal_issue 35
_journal_name_full 'Dalton Transactions'
_journal_page_first 7045
_journal_paper_doi 10.1039/b903285a
_journal_year 2009
_chemical_formula_sum 'C34 H40 F12 N8 P2 Pd'
_chemical_formula_weight 957.08
_chemical_name_systematic
;
?
;
_space_group_IT_number 14
_symmetry_cell_setting monoclinic
_symmetry_space_group_name_Hall '-P 2ybc'
_symmetry_space_group_name_H-M 'P 1 21/c 1'
_atom_sites_solution_hydrogens geom
_atom_sites_solution_primary direct
_atom_sites_solution_secondary difmap
_audit_creation_method SHELXL-97
_cell_angle_alpha 90.00
_cell_angle_beta 109.000(2)
_cell_angle_gamma 90.00
_cell_formula_units_Z 4
_cell_length_a 17.283(2)
_cell_length_b 11.3693(13)
_cell_length_c 22.236(3)
_cell_measurement_temperature 298(2)
_cell_volume 4131.2(9)
_computing_cell_refinement 'Bruker SMART'
_computing_data_collection 'Bruker SMART'
_computing_data_reduction 'Bruker SAINT'
_computing_molecular_graphics 'Bruker SHELXTL'
_computing_publication_material 'Bruker SHELXTL'
_computing_structure_refinement 'SHELXL-97 (Sheldrick, 1997)'
_computing_structure_solution 'SHELXS-97 (Sheldrick, 1990)'
_diffrn_ambient_temperature 298(2)
_diffrn_measured_fraction_theta_full 0.997
_diffrn_measured_fraction_theta_max 0.997
_diffrn_measurement_device_type 'CCD area detector'
_diffrn_measurement_method 'phi and omega scans'
_diffrn_radiation_monochromator graphite
_diffrn_radiation_source 'fine-focus sealed tube'
_diffrn_radiation_type MoK\a
_diffrn_radiation_wavelength 0.71073
_diffrn_reflns_av_R_equivalents 0.0532
_diffrn_reflns_av_sigmaI/netI 0.0660
_diffrn_reflns_limit_h_max 19
_diffrn_reflns_limit_h_min -20
_diffrn_reflns_limit_k_max 13
_diffrn_reflns_limit_k_min -11
_diffrn_reflns_limit_l_max 26
_diffrn_reflns_limit_l_min -26
_diffrn_reflns_number 20274
_diffrn_reflns_theta_full 25.01
_diffrn_reflns_theta_max 25.01
_diffrn_reflns_theta_min 1.93
_exptl_absorpt_coefficient_mu 0.617
_exptl_absorpt_correction_T_max 0.7905
_exptl_absorpt_correction_T_min 0.7278
_exptl_absorpt_correction_type multi-scan
_exptl_absorpt_process_details Sadabs
_exptl_crystal_colour colorless
_exptl_crystal_density_diffrn 1.539
_exptl_crystal_density_method 'not measured'
_exptl_crystal_description Block
_exptl_crystal_F_000 1936
_exptl_crystal_size_max 0.55
_exptl_crystal_size_mid 0.48
_exptl_crystal_size_min 0.40
_refine_diff_density_max 0.751
_refine_diff_density_min -0.517
_refine_diff_density_rms 0.088
_refine_ls_extinction_method none
_refine_ls_goodness_of_fit_ref 1.111
_refine_ls_hydrogen_treatment constr
_refine_ls_matrix_type full
_refine_ls_number_parameters 628
_refine_ls_number_reflns 7269
_refine_ls_number_restraints 173
_refine_ls_restrained_S_all 1.163
_refine_ls_R_factor_all 0.1276
_refine_ls_R_factor_gt 0.0572
_refine_ls_shift/su_max 0.001
_refine_ls_shift/su_mean 0.000
_refine_ls_structure_factor_coef Fsqd
_refine_ls_weighting_details 'calc w=1/[\s^2^(Fo^2^)+(0.0425P)^2^+13.6151P] where P=(Fo^2^+2Fc^2^)/3'
_refine_ls_weighting_scheme calc
_refine_ls_wR_factor_gt 0.1234
_refine_ls_wR_factor_ref 0.1700
_reflns_number_gt 3697
_reflns_number_total 7269
_reflns_threshold_expression >2sigma(I)
_cod_data_source_file b903285a.txt
_cod_data_source_block 071213e
_cod_depositor_comments
;
The following automatic conversions were performed:
'_symmetry_cell_setting' value 'Monoclinic' changed to 'monoclinic'
according to '/home/saulius/struct/CIF-dictionaries/cif_core.dic'
dictionary named 'cif_core.dic' version 2.4.1 from 2010-06-29.

Automatic conversion script
Id: cif_fix_enum 1527 2010-12-29 10:47:43Z saulius 
;
_cod_original_cell_volume 4131.2(8)
_cod_original_sg_symbol_H-M P2(1)/c
_cod_database_code 7002053

loop_
_symmetry_equiv_pos_as_xyz
'x, y, z'
'-x, y+1/2, -z+1/2'
'-x, -y, -z'
'x, -y-1/2, z-1/2'

loop_
_atom_site_label
_atom_site_type_symbol
_atom_site_fract_x
_atom_site_fract_y
_atom_site_fract_z
_atom_site_U_iso_or_equiv
_atom_site_adp_type
_atom_site_occupancy
_atom_site_symmetry_multiplicity
_atom_site_calc_flag
_atom_site_refinement_flags
_atom_site_disorder_assembly
_atom_site_disorder_group
Pd1 Pd 1.0000 0.5000 0.5000 0.0395(2) Uani 1 2 d S . .
Pd2 Pd 0.5000 0.5000 0.5000 0.0424(2) Uani 1 2 d S . .
F1 F 0.6322(10) 0.8718(15) 0.3499(6) 0.076(4) Uani 0.50 1 d PU A 1
F2 F 0.5198(15) 0.9645(13) 0.4243(9) 0.107(6) Uani 0.50 1 d PU A 1
F3 F 0.4994(13) 0.889(3) 0.3252(12) 0.186(9) Uani 0.50 1 d PU A 1
F4 F 0.5891(14) 1.0378(13) 0.3717(14) 0.143(7) Uani 0.50 1 d PU A 1
F5 F 0.6325(11) 0.890(2) 0.4526(7) 0.133(6) Uani 0.50 1 d PU A 1
F6 F 0.5324(16) 0.7891(14) 0.3857(11) 0.145(6) Uani 0.50 1 d PU A 1
F7 F 0.0050(14) 0.7404(16) 0.3720(10) 0.115(7) Uani 0.50 1 d PU B 1
F8 F -0.0044(13) 0.9839(12) 0.3028(8) 0.095(5) Uani 0.50 1 d PU B 1
F9 F 0.0752(9) 0.8207(16) 0.3133(8) 0.081(4) Uani 0.50 1 d PU B 1
F10 F 0.0684(14) 0.9163(13) 0.3966(7) 0.117(6) Uani 0.50 1 d PU B 1
F11 F -0.0701(14) 0.903(2) 0.3621(10) 0.135(7) Uani 0.50 1 d PU B 1
F12 F -0.0618(10) 0.8008(17) 0.2766(8) 0.135(5) Uani 0.50 1 d PU B 1
F1' F 0.6576(13) 0.931(2) 0.3854(15) 0.188(10) Uani 0.50 1 d PU A 2
F2' F 0.4890(11) 0.918(3) 0.3983(11) 0.151(9) Uani 0.50 1 d PU A 2
F3' F 0.5215(10) 0.9806(13) 0.3212(6) 0.086(4) Uani 0.50 1 d PU A 2
F4' F 0.6040(16) 1.023(2) 0.4197(11) 0.174(10) Uani 0.50 1 d PU A 2
F5' F 0.6002(12) 0.8062(17) 0.4308(9) 0.105(5) Uani 0.50 1 d PU A 2
F6' F 0.5694(19) 0.8127(17) 0.3330(9) 0.166(7) Uani 0.50 1 d PU A 2
F7' F 0.0457(11) 0.7711(17) 0.3996(8) 0.097(6) Uani 0.50 1 d PU B 2
F8' F -0.0390(15) 0.936(2) 0.2830(12) 0.163(9) Uani 0.50 1 d PU B 2
F9' F 0.0322(19) 0.785(3) 0.2995(12) 0.190(12) Uani 0.50 1 d PU B 2
F10' F 0.0862(15) 0.930(3) 0.3605(16) 0.196(11) Uani 0.50 1 d PU B 2
F11' F -0.0203(15) 0.9366(14) 0.3920(10) 0.116(6) Uani 0.50 1 d PU B 2
F12' F -0.0788(13) 0.793(2) 0.3313(12) 0.174(7) Uani 0.50 1 d PU B 2
N1 N 1.0324(4) 0.2811(5) 0.4475(3) 0.0505(16) Uani 1 1 d . . .
N2 N 0.9678(4) 0.3814(6) 0.3660(3) 0.0496(16) Uani 1 1 d . . .
N3 N 0.8796(4) 0.5450(6) 0.4639(3) 0.0459(16) Uani 1 1 d . . .
N4 N 0.8477(4) 0.3482(6) 0.4553(3) 0.0538(17) Uani 1 1 d . . .
N5 N 0.4851(4) 0.2973(6) 0.4183(3) 0.0532(17) Uani 1 1 d . . .
N6 N 0.4569(4) 0.4415(7) 0.3535(3) 0.0551(18) Uani 1 1 d . . .
N7 N 0.3981(4) 0.6045(6) 0.4721(3) 0.0459(15) Uani 1 1 d . . .
N8 N 0.3213(4) 0.4382(7) 0.4397(3) 0.0522(17) Uani 1 1 d . . .
P1 P 0.57020(18) 0.9114(2) 0.38357(14) 0.0712(7) Uani 1 1 d . . .
P2 P 0.0004(2) 0.8609(3) 0.33935(14) 0.0858(9) Uani 1 1 d . . .
C1 C 0.9976(4) 0.3882(6) 0.4295(3) 0.0422(18) Uani 1 1 d . . .
C2 C 0.9829(5) 0.2720(8) 0.3447(4) 0.062(2) Uani 1 1 d . . .
H2 H 0.9671 0.2469 0.3026 0.075 Uiso 1 1 calc R . .
C3 C 1.0243(5) 0.2096(8) 0.3958(4) 0.064(2) Uani 1 1 d . . .
H3 H 1.0437 0.1331 0.3964 0.077 Uiso 1 1 calc R . .
C4 C 1.0765(5) 0.2542(7) 0.5148(4) 0.058(2) Uani 1 1 d . . .
H4A H 1.1000 0.1760 0.5182 0.069 Uiso 1 1 calc R . .
H4B H 1.0385 0.2554 0.5386 0.069 Uiso 1 1 calc R . .
C5 C 0.8567(5) 0.6575(7) 0.4576(3) 0.050(2) Uani 1 1 d . . .
C6 C 0.7761(6) 0.6929(9) 0.4291(4) 0.071(3) Uani 1 1 d . . .
H6 H 0.7626 0.7723 0.4242 0.085 Uiso 1 1 calc R . .
C7 C 0.7173(6) 0.6084(10) 0.4085(5) 0.077(3) Uani 1 1 d . . .
H7 H 0.6630 0.6309 0.3897 0.093 Uiso 1 1 calc R . .
C8 C 0.7368(5) 0.4895(9) 0.4150(4) 0.062(2) Uani 1 1 d . . .
C9 C 0.8208(5) 0.4590(7) 0.4443(3) 0.0455(19) Uani 1 1 d . . .
C10 C 0.7932(6) 0.2626(8) 0.4360(4) 0.061(2) Uani 1 1 d . . .
C11 C 0.7096(6) 0.2842(10) 0.4047(5) 0.078(3) Uani 1 1 d . . .
H11 H 0.6736 0.2215 0.3908 0.094 Uiso 1 1 calc R . .
C12 C 0.6816(6) 0.3948(12) 0.3947(5) 0.083(3) Uani 1 1 d . . .
H12 H 0.6262 0.4091 0.3745 0.100 Uiso 1 1 calc R . .
C13 C 0.8240(6) 0.1401(8) 0.4497(5) 0.086(3) Uani 1 1 d . . .
H13A H 0.8590 0.1222 0.4251 0.129 Uiso 1 1 calc R . .
H13B H 0.7787 0.0865 0.4386 0.129 Uiso 1 1 calc R . .
H13C H 0.8544 0.1325 0.4941 0.129 Uiso 1 1 calc R . .
C14 C 0.9266(5) 0.4791(8) 0.3245(4) 0.062(2) Uani 1 1 d . . .
H14A H 0.9560 0.4973 0.2952 0.074 Uiso 1 1 calc R . .
H14B H 0.9277 0.5483 0.3502 0.074 Uiso 1 1 calc R . .
C15 C 0.8386(6) 0.4493(9) 0.2870(4) 0.077(3) Uani 1 1 d D . .
H15A H 0.8381 0.3817 0.2603 0.092 Uiso 1 1 calc R . .
H15B H 0.8103 0.4273 0.3165 0.092 Uiso 1 1 calc R . .
C16 C 0.7934(6) 0.5469(11) 0.2464(6) 0.121(5) Uani 1 1 d D . .
H16A H 0.8203 0.5670 0.2157 0.145 Uiso 1 1 calc R . .
H16B H 0.7955 0.6155 0.2728 0.145 Uiso 1 1 calc R . .
C17 C 0.7059(8) 0.5171(16) 0.2117(8) 0.200(9) Uani 1 1 d D . .
H17A H 0.7034 0.4500 0.1849 0.300 Uiso 1 1 calc R . .
H17B H 0.6796 0.5829 0.1861 0.300 Uiso 1 1 calc R . .
H17C H 0.6785 0.4993 0.2418 0.300 Uiso 1 1 calc R . .
C18 C 0.4765(4) 0.4143(7) 0.4155(4) 0.0466(19) Uani 1 1 d . . .
C19 C 0.4520(5) 0.3412(9) 0.3183(4) 0.070(3) Uani 1 1 d . . .
H19 H 0.4383 0.3371 0.2743 0.083 Uiso 1 1 calc R . .
C20 C 0.4704(5) 0.2515(9) 0.3582(4) 0.067(3) Uani 1 1 d . . .
H20 H 0.4729 0.1727 0.3477 0.081 Uiso 1 1 calc R . .
C21 C 0.5120(5) 0.2345(7) 0.4792(4) 0.058(2) Uani 1 1 d . . .
H21A H 0.5152 0.1508 0.4718 0.069 Uiso 1 1 calc R . .
H21B H 0.4728 0.2465 0.5015 0.069 Uiso 1 1 calc R . .
C22 C 0.4050(5) 0.7202(7) 0.4810(4) 0.050(2) Uani 1 1 d . . .
C23 C 0.3371(6) 0.7950(8) 0.4580(4) 0.065(2) Uani 1 1 d . . .
H23 H 0.3431 0.8759 0.4641 0.078 Uiso 1 1 calc R . .
C24 C 0.2628(6) 0.7482(9) 0.4270(4) 0.071(3) Uani 1 1 d . . .
H24 H 0.2183 0.7979 0.4100 0.085 Uiso 1 1 calc R . .
C25 C 0.2519(6) 0.6272(9) 0.4199(4) 0.059(2) Uani 1 1 d . . .
C26 C 0.3225(5) 0.5555(9) 0.4436(4) 0.053(2) Uani 1 1 d . . .
C27 C 0.2501(6) 0.3858(9) 0.4112(4) 0.068(3) Uani 1 1 d . . .
C28 C 0.1768(6) 0.4502(11) 0.3853(4) 0.075(3) Uani 1 1 d . . .
H28 H 0.1281 0.4108 0.3651 0.090 Uiso 1 1 calc R . .
C29 C 0.1770(5) 0.5684(11) 0.3898(4) 0.075(3) Uani 1 1 d . . .
H29 H 0.1287 0.6107 0.3732 0.090 Uiso 1 1 calc R . .
C30 C 0.2501(6) 0.2552(9) 0.4065(5) 0.089(3) Uani 1 1 d . . .
H30A H 0.2648 0.2325 0.3700 0.134 Uiso 1 1 calc R . .
H30B H 0.1964 0.2257 0.4021 0.134 Uiso 1 1 calc R . .
H30C H 0.2889 0.2230 0.4442 0.134 Uiso 1 1 calc R . .
C31 C 0.4453(7) 0.5603(9) 0.3272(4) 0.083(3) Uani 1 1 d DU . .
H31A H 0.4840 0.5661 0.3040 0.099 Uiso 1 1 calc R . .
H31B H 0.4666 0.6111 0.3639 0.099 Uiso 1 1 calc R . .
C33 C 0.3000(11) 0.5444(16) 0.2679(9) 0.176(7) Uani 1 1 d DU . .
H33A H 0.2915 0.5133 0.3059 0.212 Uiso 1 1 calc R . .
H33B H 0.3099 0.4791 0.2433 0.212 Uiso 1 1 calc R . .
C32 C 0.3691(12) 0.6241(18) 0.2851(10) 0.244(10) Uani 1 1 d DU . .
H32A H 0.3575 0.6912 0.3077 0.293 Uiso 1 1 calc R . .
H32B H 0.3785 0.6526 0.2469 0.293 Uiso 1 1 calc R . .
C34 C 0.2237(9) 0.6148(15) 0.2279(7) 0.171(6) Uani 1 1 d DU . .
H34A H 0.1916 0.6364 0.2543 0.256 Uiso 1 1 calc R . .
H34B H 0.1913 0.5671 0.1933 0.256 Uiso 1 1 calc R . .
H34C H 0.2409 0.6846 0.2115 0.256 Uiso 1 1 calc R . .

loop_
_atom_site_aniso_label
_atom_site_aniso_U_11
_atom_site_aniso_U_22
_atom_site_aniso_U_33
_atom_site_aniso_U_23
_atom_site_aniso_U_13
_atom_site_aniso_U_12
Pd1 0.0369(5) 0.0454(5) 0.0360(4) -0.0002(4) 0.0117(4) 0.0052(4)
Pd2 0.0369(5) 0.0509(5) 0.0390(5) -0.0081(4) 0.0120(4) -0.0001(4)
F1 0.078(9) 0.094(9) 0.067(7) 0.019(7) 0.039(7) 0.032(7)
F2 0.158(17) 0.065(8) 0.122(12) -0.017(7) 0.078(11) 0.013(8)
F3 0.115(13) 0.249(18) 0.168(15) -0.065(16) 0.014(11) 0.032(15)
F4 0.165(14) 0.054(8) 0.228(17) 0.037(11) 0.090(14) -0.001(9)
F5 0.140(12) 0.151(13) 0.075(9) 0.013(10) -0.010(8) 0.024(11)
F6 0.211(16) 0.082(9) 0.160(14) -0.029(10) 0.084(13) -0.064(11)
F7 0.155(17) 0.071(9) 0.133(15) 0.021(10) 0.069(12) 0.007(10)
F8 0.152(14) 0.057(7) 0.069(8) 0.019(6) 0.028(8) -0.012(8)
F9 0.070(8) 0.111(10) 0.067(8) 0.017(7) 0.027(7) 0.015(7)
F10 0.165(14) 0.074(9) 0.069(8) -0.006(7) -0.022(9) 0.030(9)
F11 0.139(14) 0.172(16) 0.117(13) 0.017(11) 0.072(11) 0.054(12)
F12 0.114(11) 0.171(13) 0.109(11) -0.048(10) 0.023(9) -0.052(10)
F1' 0.124(14) 0.178(16) 0.253(19) 0.021(15) 0.049(14) -0.026(13)
F2' 0.077(10) 0.232(19) 0.158(16) 0.056(14) 0.058(10) 0.032(12)
F3' 0.118(10) 0.077(8) 0.053(6) 0.021(6) 0.014(6) 0.047(8)
F4' 0.175(16) 0.155(16) 0.158(14) -0.092(13) 0.005(13) -0.008(13)
F5' 0.124(12) 0.105(10) 0.114(11) 0.046(9) 0.076(10) 0.059(9)
F6' 0.237(17) 0.118(12) 0.132(13) -0.023(10) 0.046(13) 0.044(13)
F7' 0.107(12) 0.114(13) 0.075(10) 0.032(8) 0.036(8) 0.036(10)
F8' 0.161(16) 0.186(18) 0.143(16) 0.085(14) 0.052(12) 0.051(14)
F9' 0.24(2) 0.207(19) 0.137(16) -0.025(13) 0.084(16) 0.057(16)
F10' 0.167(16) 0.196(18) 0.25(2) 0.035(16) 0.102(15) -0.043(13)
F11' 0.164(16) 0.076(8) 0.128(13) -0.002(9) 0.076(11) 0.010(10)
F12' 0.143(14) 0.179(15) 0.174(15) -0.015(13) 0.017(12) -0.057(13)
N1 0.058(4) 0.044(4) 0.049(4) -0.006(3) 0.018(4) 0.003(3)
N2 0.048(4) 0.056(4) 0.044(4) -0.003(3) 0.014(3) 0.000(3)
N3 0.043(4) 0.056(4) 0.038(4) 0.002(3) 0.012(3) 0.006(3)
N4 0.056(5) 0.057(5) 0.050(4) -0.004(3) 0.019(4) -0.012(4)
N5 0.054(4) 0.055(4) 0.051(4) -0.015(3) 0.019(4) -0.007(3)
N6 0.041(4) 0.077(5) 0.046(4) -0.018(4) 0.013(3) 0.000(4)
N7 0.042(4) 0.054(4) 0.039(4) -0.002(3) 0.010(3) 0.009(3)
N8 0.035(4) 0.068(5) 0.053(4) -0.015(4) 0.013(3) -0.009(4)
P1 0.078(2) 0.0570(16) 0.0819(19) 0.0009(14) 0.0311(16) 0.0075(14)
P2 0.122(3) 0.0701(18) 0.077(2) 0.0125(16) 0.048(2) 0.0144(19)
C1 0.043(5) 0.044(5) 0.042(4) -0.006(4) 0.018(4) 0.002(4)
C2 0.053(6) 0.073(6) 0.057(6) -0.022(5) 0.013(5) -0.006(5)
C3 0.056(6) 0.060(6) 0.077(7) -0.016(5) 0.023(5) -0.003(5)
C4 0.063(6) 0.052(5) 0.056(5) 0.015(4) 0.015(5) 0.016(4)
C5 0.052(5) 0.059(6) 0.038(4) 0.001(4) 0.013(4) 0.007(5)
C6 0.065(7) 0.077(7) 0.067(6) 0.014(5) 0.015(5) 0.029(6)
C7 0.044(6) 0.098(8) 0.082(7) 0.003(6) 0.009(5) 0.026(6)
C8 0.051(5) 0.088(7) 0.046(5) -0.004(5) 0.014(4) 0.014(6)
C9 0.036(5) 0.065(6) 0.036(4) -0.001(4) 0.012(4) 0.002(4)
C10 0.066(7) 0.071(6) 0.049(5) 0.000(5) 0.021(5) -0.011(5)
C11 0.067(7) 0.093(8) 0.076(7) -0.019(6) 0.025(6) -0.027(6)
C12 0.040(6) 0.138(10) 0.069(7) -0.024(7) 0.014(5) -0.012(7)
C13 0.106(9) 0.064(7) 0.087(7) -0.006(5) 0.028(7) -0.021(6)
C14 0.059(5) 0.079(7) 0.043(5) 0.007(4) 0.012(4) 0.003(5)
C15 0.073(7) 0.099(7) 0.050(5) 0.006(5) 0.009(5) 0.001(6)
C16 0.076(8) 0.136(11) 0.114(10) 0.046(8) -0.017(7) 0.020(8)
C17 0.087(10) 0.28(2) 0.186(16) 0.093(15) -0.022(10) 0.026(13)
C18 0.036(4) 0.062(5) 0.044(5) -0.015(4) 0.015(4) -0.006(4)
C19 0.065(6) 0.089(7) 0.046(5) -0.024(5) 0.007(5) 0.010(5)
C20 0.063(6) 0.072(6) 0.059(6) -0.027(5) 0.010(5) -0.005(5)
C21 0.069(6) 0.050(5) 0.058(5) -0.006(4) 0.026(5) -0.013(4)
C22 0.058(6) 0.048(5) 0.048(5) 0.000(4) 0.022(4) 0.008(4)
C23 0.089(8) 0.052(5) 0.055(6) 0.003(4) 0.025(5) 0.015(5)
C24 0.059(7) 0.085(8) 0.061(6) 0.010(5) 0.009(5) 0.015(6)
C25 0.055(6) 0.074(7) 0.050(5) 0.002(5) 0.018(5) 0.012(5)
C26 0.047(6) 0.074(6) 0.039(5) -0.011(4) 0.016(4) -0.006(5)
C27 0.056(7) 0.091(8) 0.062(6) -0.009(5) 0.029(5) -0.003(6)
C28 0.044(6) 0.104(8) 0.071(7) -0.019(6) 0.012(5) -0.011(6)
C29 0.035(6) 0.110(9) 0.075(7) -0.005(6) 0.010(5) 0.010(6)
C30 0.065(7) 0.082(8) 0.118(9) -0.032(7) 0.027(6) -0.028(6)
C31 0.099(8) 0.086(7) 0.053(6) 0.009(5) 0.011(5) 0.032(6)
C33 0.186(15) 0.181(14) 0.177(14) 0.022(12) 0.080(13) 0.014(13)
C32 0.245(18) 0.246(19) 0.238(18) -0.011(15) 0.073(15) -0.040(16)
C34 0.152(12) 0.212(15) 0.135(12) 0.017(11) 0.029(10) 0.060(12)

loop_
_atom_type_symbol
_atom_type_description
_atom_type_scat_dispersion_real
_atom_type_scat_dispersion_imag
_atom_type_scat_source
C C 0.0033 0.0016 'International Tables Vol C Tables 4.2.6.8 and 6.1.1.4'
H H 0.0000 0.0000 'International Tables Vol C Tables 4.2.6.8 and 6.1.1.4'
N N 0.0061 0.0033 'International Tables Vol C Tables 4.2.6.8 and 6.1.1.4'
F F 0.0171 0.0103 'International Tables Vol C Tables 4.2.6.8 and 6.1.1.4'
Pd Pd -0.9988 1.0072 'International Tables Vol C Tables 4.2.6.8 and 6.1.1.4'
P P 0.1023 0.0942 'International Tables Vol C Tables 4.2.6.8 and 6.1.1.4'

loop_
_geom_angle_atom_site_label_1
_geom_angle_atom_site_label_2
_geom_angle_atom_site_label_3
_geom_angle
_geom_angle_site_symmetry_1
_geom_angle_site_symmetry_3
_geom_angle_publ_flag
C1 Pd1 C1 180.000(2) . 3_766 ?
C1 Pd1 N3 84.7(3) . 3_766 ?
C1 Pd1 N3 95.3(3) 3_766 3_766 ?
C1 Pd1 N3 95.3(3) . . ?
C1 Pd1 N3 84.7(3) 3_766 . ?
N3 Pd1 N3 180.000(1) 3_766 . ?
C18 Pd2 C18 180.000(1) 3_666 . ?
C18 Pd2 N7 96.0(3) 3_666 3_666 ?
C18 Pd2 N7 84.0(3) . 3_666 ?
C18 Pd2 N7 84.0(3) 3_666 . ?
C18 Pd2 N7 96.0(3) . . ?
N7 Pd2 N7 180.000(2) 3_666 . ?
C1 N1 C3 111.6(7) . . ?
C1 N1 C4 121.2(6) . . ?
C3 N1 C4 127.1(7) . . ?
C1 N2 C2 111.2(7) . . ?
C1 N2 C14 124.1(7) . . ?
C2 N2 C14 124.7(7) . . ?
C5 N3 C9 119.0(7) . . ?
C5 N3 Pd1 120.9(6) . . ?
C9 N3 Pd1 120.1(5) . . ?
C10 N4 C9 117.6(8) . . ?
C18 N5 C20 110.3(7) . . ?
C18 N5 C21 121.7(6) . . ?
C20 N5 C21 127.9(7) . . ?
C18 N6 C19 110.0(8) . . ?
C18 N6 C31 125.5(7) . . ?
C19 N6 C31 124.5(7) . . ?
C22 N7 C26 119.8(7) . . ?
C22 N7 Pd2 120.2(5) . . ?
C26 N7 Pd2 120.0(6) . . ?
C27 N8 C26 118.1(8) . . ?
F3 P1 F4' 132.2(15) . . ?
F3 P1 F1' 125.4(16) . . ?
F4' P1 F1' 69.5(15) . . ?
F3 P1 F4 99.9(14) . . ?
F4' P1 F4 39.7(10) . . ?
F1' P1 F4 65.9(12) . . ?
F3 P1 F2' 69.3(12) . . ?
F4' P1 F2' 93.9(14) . . ?
F1' P1 F2' 162.7(16) . . ?
F4 P1 F2' 104.7(13) . . ?
F3 P1 F6 68.7(14) . . ?
F4' P1 F6 146.4(14) . . ?
F1' P1 F6 124.2(14) . . ?
F4 P1 F6 167.6(14) . . ?
F2' P1 F6 67.3(12) . . ?
F3 P1 F1 91.8(11) . . ?
F4' P1 F1 106.9(13) . . ?
F1' P1 F1 38.9(9) . . ?
F4 P1 F1 88.2(10) . . ?
F2' P1 F1 158.4(13) . . ?
F6 P1 F1 96.8(10) . . ?
F3 P1 F5' 117.0(16) . . ?
F4' P1 F5' 107.3(14) . . ?
F1' P1 F5' 89.3(11) . . ?
F4 P1 F5' 143.0(14) . . ?
F2' P1 F5' 91.2(10) . . ?
F6 P1 F5' 48.9(8) . . ?
F1 P1 F5' 88.4(6) . . ?
F3 P1 F2 96.6(12) . . ?
F4' P1 F2 64.0(11) . . ?
F1' P1 F2 131.6(15) . . ?
F4 P1 F2 85.9(10) . . ?
F2' P1 F2 31.1(10) . . ?
F6 P1 F2 90.5(10) . . ?
F1 P1 F2 170.5(11) . . ?
F5' P1 F2 91.8(8) . . ?
F3 P1 F3' 42.8(11) . . ?
F4' P1 F3' 93.1(11) . . ?
F1' P1 F3' 101.0(12) . . ?
F4 P1 F3' 57.2(10) . . ?
F2' P1 F3' 84.3(10) . . ?
F6 P1 F3' 111.4(12) . . ?
F1 P1 F3' 88.6(7) . . ?
F5' P1 F3' 159.4(12) . . ?
F2 P1 F3' 94.5(9) . . ?
F3 P1 F5 158.3(15) . . ?
F4' P1 F5 65.6(12) . . ?
F1' P1 F5 68.8(12) . . ?
F4 P1 F5 101.2(13) . . ?
F2' P1 F5 100.4(11) . . ?
F6 P1 F5 89.8(10) . . ?
F1 P1 F5 93.8(9) . . ?
F5' P1 F5 42.3(8) . . ?
F2 P1 F5 80.1(11) . . ?
F3' P1 F5 158.2(10) . . ?
F3 P1 F6' 56.4(11) . . ?
F4' P1 F6' 152.0(16) . . ?
F1' P1 F6' 84.5(12) . . ?
F4 P1 F6' 120.0(14) . . ?
F2' P1 F6' 112.7(16) . . ?
F6 P1 F6' 58.5(10) . . ?
F1 P1 F6' 45.9(9) . . ?
F5' P1 F6' 81.9(10) . . ?
F2 P1 F6' 143.5(14) . . ?
F3' P1 F6' 81.4(9) . . ?
F5 P1 F6' 115.3(11) . . ?
F9' P2 F8' 89.3(15) . . ?
F9' P2 F12' 97.2(16) . . ?
F8' P2 F12' 92.6(14) . . ?
F9' P2 F11 150.8(16) . . ?
F8' P2 F11 84.6(12) . . ?
F12' P2 F11 54.8(10) . . ?
F9' P2 F7 77.7(13) . . ?
F8' P2 F7 147.9(14) . . ?
F12' P2 F7 60.8(10) . . ?
F11 P2 F7 92.7(12) . . ?
F9' P2 F10 113.6(14) . . ?
F8' P2 F10 118.3(13) . . ?
F12' P2 F10 135.2(12) . . ?
F11 P2 F10 94.2(11) . . ?
F7 P2 F10 93.7(10) . . ?
F9' P2 F11' 170.1(14) . . ?
F8' P2 F11' 99.2(13) . . ?
F12' P2 F11' 87.4(11) . . ?
F11 P2 F11' 36.5(9) . . ?
F7 P2 F11' 97.2(10) . . ?
F10 P2 F11' 57.9(9) . . ?
F9' P2 F8 100.1(13) . . ?
F8' P2 F8 30.6(11) . . ?
F12' P2 F8 119.1(12) . . ?
F11 P2 F8 88.9(12) . . ?
F7 P2 F8 177.7(10) . . ?
F10 P2 F8 87.8(8) . . ?
F11' P2 F8 85.1(9) . . ?
F9' P2 F10' 88.4(14) . . ?
F8' P2 F10' 95.4(13) . . ?
F12' P2 F10' 170.3(14) . . ?
F11 P2 F10' 120.5(15) . . ?
F7 P2 F10' 113.2(13) . . ?
F10 P2 F10' 35.3(9) . . ?
F11' P2 F10' 85.9(13) . . ?
F8 P2 F10' 67.3(11) . . ?
F9' P2 F12 60.1(11) . . ?
F8' P2 F12 61.2(11) . . ?
F12' P2 F12 50.5(9) . . ?
F11 P2 F12 92.3(12) . . ?
F7 P2 F12 87.0(11) . . ?
F10 P2 F12 173.3(11) . . ?
F11' P2 F12 128.6(11) . . ?
F8 P2 F12 91.2(9) . . ?
F10' P2 F12 138.8(12) . . ?
F9' P2 F9 29.7(13) . . ?
F8' P2 F9 93.3(11) . . ?
F12' P2 F9 126.3(13) . . ?
F11 P2 F9 177.8(10) . . ?
F7 P2 F9 89.6(10) . . ?
F10 P2 F9 85.9(10) . . ?
F11' P2 F9 143.5(11) . . ?
F8 P2 F9 88.9(9) . . ?
F10' P2 F9 58.8(11) . . ?
F12 P2 F9 87.5(9) . . ?
F9' P2 F7' 87.3(13) . . ?
F8' P2 F7' 176.5(13) . . ?
F12' P2 F7' 87.2(10) . . ?
F11 P2 F7' 98.1(10) . . ?
F7 P2 F7' 30.2(8) . . ?
F10 P2 F7' 63.7(8) . . ?
F11' P2 F7' 84.2(10) . . ?
F8 P2 F7' 151.1(10) . . ?
F10' P2 F7' 85.1(12) . . ?
F12 P2 F7' 116.3(10) . . ?
F9 P2 F7' 84.0(8) . . ?
N2 C1 N1 103.9(6) . . ?
N2 C1 Pd1 139.7(6) . . ?
N1 C1 Pd1 116.3(5) . . ?
C3 C2 N2 107.2(8) . . ?
C2 C3 N1 106.1(8) . . ?
N1 C4 C5 110.5(6) . 3_766 ?
N3 C5 C6 123.1(8) . . ?
N3 C5 C4 115.9(7) . 3_766 ?
C6 C5 C4 121.0(8) . 3_766 ?
C7 C6 C5 118.4(9) . . ?
C6 C7 C8 121.4(9) . . ?
C7 C8 C12 126.4(9) . . ?
C7 C8 C9 117.4(9) . . ?
C12 C8 C9 116.2(9) . . ?
N4 C9 N3 115.7(7) . . ?
N4 C9 C8 123.7(8) . . ?
N3 C9 C8 120.6(8) . . ?
N4 C10 C11 122.7(9) . . ?
N4 C10 C13 116.8(9) . . ?
C11 C10 C13 120.5(9) . . ?
C12 C11 C10 120.2(10) . . ?
C11 C12 C8 119.5(9) . . ?
N2 C14 C15 111.8(7) . . ?
C16 C15 C14 113.8(8) . . ?
C15 C16 C17 112.9(11) . . ?
N5 C18 N6 105.4(6) . . ?
N5 C18 Pd2 116.5(6) . . ?
N6 C18 Pd2 138.0(6) . . ?
C20 C19 N6 107.7(8) . . ?
C19 C20 N5 106.7(8) . . ?
N5 C21 C22 109.3(6) . 3_666 ?
N7 C22 C23 121.4(8) . . ?
N7 C22 C21 116.6(7) . 3_666 ?
C23 C22 C21 121.9(8) . 3_666 ?
C24 C23 C22 119.3(9) . . ?
C23 C24 C25 121.2(9) . . ?
C24 C25 C29 126.2(9) . . ?
C24 C25 C26 117.2(9) . . ?
C29 C25 C26 116.5(9) . . ?
N8 C26 N7 115.3(8) . . ?
N8 C26 C25 123.8(8) . . ?
N7 C26 C25 120.8(8) . . ?
N8 C27 C28 122.0(9) . . ?
N8 C27 C30 117.4(9) . . ?
C28 C27 C30 120.6(9) . . ?
C29 C28 C27 120.4(10) . . ?
C28 C29 C25 119.1(9) . . ?
N6 C31 C32 131.5(12) . . ?
C32 C33 C34 107.6(15) . . ?
C33 C32 C31 109.7(16) . . ?

loop_
_geom_bond_atom_site_label_1
_geom_bond_atom_site_label_2
_geom_bond_distance
_geom_bond_site_symmetry_2
_geom_bond_publ_flag
Pd1 C1 2.008(7) . ?
Pd1 C1 2.008(7) 3_766 ?
Pd1 N3 2.037(6) 3_766 ?
Pd1 N3 2.037(6) . ?
Pd2 C18 2.038(7) 3_666 ?
Pd2 C18 2.038(7) . ?
Pd2 N7 2.046(6) 3_666 ?
Pd2 N7 2.046(6) . ?
F1 P1 1.560(11) . ?
F2 P1 1.567(18) . ?
F3 P1 1.49(2) . ?
F4 P1 1.515(14) . ?
F5 P1 1.580(14) . ?
F6 P1 1.544(14) . ?
F7 P2 1.540(19) . ?
F8 P2 1.605(15) . ?
F9 P2 1.645(16) . ?
F10 P2 1.557(15) . ?
F11 P2 1.538(18) . ?
F12 P2 1.610(14) . ?
F1' P1 1.51(2) . ?
F2' P1 1.544(19) . ?
F3' P1 1.579(11) . ?
F4' P1 1.509(19) . ?
F5' P1 1.564(13) . ?
F6' P1 1.586(16) . ?
F7' P2 1.664(17) . ?
F8' P2 1.48(2) . ?
F9' P2 1.47(2) . ?
F10' P2 1.61(2) . ?
F11' P2 1.584(17) . ?
F12' P2 1.532(18) . ?
N1 C1 1.359(9) . ?
N1 C3 1.377(10) . ?
N1 C4 1.474(9) . ?
N2 C1 1.338(9) . ?
N2 C2 1.386(10) . ?
N2 C14 1.471(9) . ?
N3 C5 1.332(9) . ?
N3 C9 1.375(9) . ?
N4 C10 1.326(10) . ?
N4 C9 1.338(9) . ?
N5 C18 1.337(9) . ?
N5 C20 1.379(10) . ?
N5 C21 1.466(10) . ?
N6 C18 1.343(9) . ?
N6 C19 1.370(10) . ?
N6 C31 1.459(11) . ?
N7 C22 1.329(9) . ?
N7 C26 1.372(10) . ?
N8 C27 1.327(10) . ?
N8 C26 1.336(10) . ?
C2 C3 1.334(11) . ?
C4 C5 1.502(11) 3_766 ?
C5 C6 1.389(11) . ?
C5 C4 1.502(11) 3_766 ?
C6 C7 1.364(13) . ?
C7 C8 1.389(12) . ?
C8 C12 1.413(13) . ?
C8 C9 1.426(11) . ?
C10 C11 1.406(13) . ?
C10 C13 1.488(12) . ?
C11 C12 1.339(14) . ?
C14 C15 1.514(11) . ?
C15 C16 1.482(11) . ?
C16 C17 1.497(13) . ?
C19 C20 1.320(12) . ?
C21 C22 1.510(11) 3_666 ?
C22 C23 1.404(11) . ?
C22 C21 1.510(11) 3_666 ?
C23 C24 1.353(12) . ?
C24 C25 1.391(12) . ?
C25 C29 1.416(12) . ?
C25 C26 1.419(11) . ?
C27 C28 1.413(12) . ?
C27 C30 1.489(13) . ?
C28 C29 1.346(13) . ?
C31 C32 1.528(16) . ?
C33 C32 1.447(16) . ?
C33 C34 1.552(14) . ?

loop_
_geom_torsion_atom_site_label_1
_geom_torsion_atom_site_label_2
_geom_torsion_atom_site_label_3
_geom_torsion_atom_site_label_4
_geom_torsion
_geom_torsion_site_symmetry_1
_geom_torsion_site_symmetry_2
_geom_torsion_site_symmetry_3
_geom_torsion_site_symmetry_4
_geom_torsion_publ_flag
C1 Pd1 N3 C5 -129.9(6) . . . . ?
C1 Pd1 N3 C5 50.1(6) 3_766 . . . ?
N3 Pd1 N3 C5 157(100) 3_766 . . . ?
C1 Pd1 N3 C9 48.7(5) . . . . ?
C1 Pd1 N3 C9 -131.3(5) 3_766 . . . ?
N3 Pd1 N3 C9 -24(100) 3_766 . . . ?
C18 Pd2 N7 C22 51.1(6) 3_666 . . . ?
C18 Pd2 N7 C22 -128.9(6) . . . . ?
N7 Pd2 N7 C22 176(100) 3_666 . . . ?
C18 Pd2 N7 C26 -129.4(6) 3_666 . . . ?
C18 Pd2 N7 C26 50.6(6) . . . . ?
N7 Pd2 N7 C26 -5(100) 3_666 . . . ?
C2 N2 C1 N1 0.6(8) . . . . ?
C14 N2 C1 N1 -177.8(7) . . . . ?
C2 N2 C1 Pd1 -175.4(7) . . . . ?
C14 N2 C1 Pd1 6.2(12) . . . . ?
C3 N1 C1 N2 0.1(8) . . . . ?
C4 N1 C1 N2 176.9(6) . . . . ?
C3 N1 C1 Pd1 177.2(5) . . . . ?
C4 N1 C1 Pd1 -6.0(9) . . . . ?
C1 Pd1 C1 N2 81(100) 3_766 . . . ?
N3 Pd1 C1 N2 -136.3(9) 3_766 . . . ?
N3 Pd1 C1 N2 43.7(9) . . . . ?
C1 Pd1 C1 N1 -94(100) 3_766 . . . ?
N3 Pd1 C1 N1 48.0(5) 3_766 . . . ?
N3 Pd1 C1 N1 -132.0(5) . . . . ?
C1 N2 C2 C3 -1.1(9) . . . . ?
C14 N2 C2 C3 177.3(7) . . . . ?
N2 C2 C3 N1 1.1(9) . . . . ?
C1 N1 C3 C2 -0.8(9) . . . . ?
C4 N1 C3 C2 -177.3(7) . . . . ?
C1 N1 C4 C5 -55.6(9) . . . 3_766 ?
C3 N1 C4 C5 120.6(8) . . . 3_766 ?
C9 N3 C5 C6 -3.4(11) . . . . ?
Pd1 N3 C5 C6 175.2(6) . . . . ?
C9 N3 C5 C4 174.9(6) . . . 3_766 ?
Pd1 N3 C5 C4 -6.5(9) . . . 3_766 ?
N3 C5 C6 C7 2.3(13) . . . . ?
C4 C5 C6 C7 -175.8(8) 3_766 . . . ?
C5 C6 C7 C8 -0.7(14) . . . . ?
C6 C7 C8 C12 -178.9(9) . . . . ?
C6 C7 C8 C9 0.2(13) . . . . ?
C10 N4 C9 N3 -178.7(6) . . . . ?
C10 N4 C9 C8 2.1(11) . . . . ?
C5 N3 C9 N4 -176.4(6) . . . . ?
Pd1 N3 C9 N4 5.0(8) . . . . ?
C5 N3 C9 C8 2.8(10) . . . . ?
Pd1 N3 C9 C8 -175.8(5) . . . . ?
C7 C8 C9 N4 177.8(7) . . . . ?
C12 C8 C9 N4 -2.9(12) . . . . ?
C7 C8 C9 N3 -1.3(11) . . . . ?
C12 C8 C9 N3 178.0(7) . . . . ?
C9 N4 C10 C11 0.3(12) . . . . ?
C9 N4 C10 C13 -179.0(7) . . . . ?
N4 C10 C11 C12 -1.9(14) . . . . ?
C13 C10 C11 C12 177.4(9) . . . . ?
C10 C11 C12 C8 1.0(14) . . . . ?
C7 C8 C12 C11 -179.6(9) . . . . ?
C9 C8 C12 C11 1.2(13) . . . . ?
C1 N2 C14 C15 -117.8(8) . . . . ?
C2 N2 C14 C15 64.1(10) . . . . ?
N2 C14 C15 C16 177.6(9) . . . . ?
C14 C15 C16 C17 -177.9(11) . . . . ?
C20 N5 C18 N6 -0.4(9) . . . . ?
C21 N5 C18 N6 175.9(6) . . . . ?
C20 N5 C18 Pd2 -177.7(5) . . . . ?
C21 N5 C18 Pd2 -1.5(9) . . . . ?
C19 N6 C18 N5 1.1(9) . . . . ?
C31 N6 C18 N5 -176.8(8) . . . . ?
C19 N6 C18 Pd2 177.5(6) . . . . ?
C31 N6 C18 Pd2 -0.4(13) . . . . ?
C18 Pd2 C18 N5 13(100) 3_666 . . . ?
N7 Pd2 C18 N5 46.1(6) 3_666 . . . ?
N7 Pd2 C18 N5 -133.9(6) . . . . ?
C18 Pd2 C18 N6 -163(100) 3_666 . . . ?
N7 Pd2 C18 N6 -130.0(8) 3_666 . . . ?
N7 Pd2 C18 N6 50.0(8) . . . . ?
C18 N6 C19 C20 -1.4(10) . . . . ?
C31 N6 C19 C20 176.5(8) . . . . ?
N6 C19 C20 N5 1.1(10) . . . . ?
C18 N5 C20 C19 -0.5(10) . . . . ?
C21 N5 C20 C19 -176.4(8) . . . . ?
C18 N5 C21 C22 -58.8(9) . . . 3_666 ?
C20 N5 C21 C22 116.7(8) . . . 3_666 ?
C26 N7 C22 C23 -4.4(11) . . . . ?
Pd2 N7 C22 C23 175.1(5) . . . . ?
C26 N7 C22 C21 171.5(6) . . . 3_666 ?
Pd2 N7 C22 C21 -9.0(9) . . . 3_666 ?
N7 C22 C23 C24 1.0(12) . . . . ?
C21 C22 C23 C24 -174.7(8) 3_666 . . . ?
C22 C23 C24 C25 3.0(13) . . . . ?
C23 C24 C25 C29 178.5(8) . . . . ?
C23 C24 C25 C26 -3.3(13) . . . . ?
C27 N8 C26 N7 -178.4(6) . . . . ?
C27 N8 C26 C25 1.0(12) . . . . ?
C22 N7 C26 N8 -176.7(7) . . . . ?
Pd2 N7 C26 N8 3.8(9) . . . . ?
C22 N7 C26 C25 3.9(11) . . . . ?
Pd2 N7 C26 C25 -175.6(5) . . . . ?
C24 C25 C26 N8 -179.4(8) . . . . ?
C29 C25 C26 N8 -1.1(12) . . . . ?
C24 C25 C26 N7 -0.1(11) . . . . ?
C29 C25 C26 N7 178.3(7) . . . . ?
C26 N8 C27 C28 0.0(12) . . . . ?
C26 N8 C27 C30 179.2(8) . . . . ?
N8 C27 C28 C29 -1.0(14) . . . . ?
C30 C27 C28 C29 179.9(9) . . . . ?
C27 C28 C29 C25 0.8(14) . . . . ?
C24 C25 C29 C28 178.3(9) . . . . ?
C26 C25 C29 C28 0.1(13) . . . . ?
C18 N6 C31 C32 -112.4(15) . . . . ?
C19 N6 C31 C32 70.0(18) . . . . ?
C34 C33 C32 C31 177.4(13) . . . . ?
N6 C31 C32 C33 -4(3) . . . . ?
